data_4330201
loop_
_publ_author_name
'Evgeny V. Tretyakov'
'Svyatoslav E. Tolstikov'
'Anastasiya O. Suvorova'
'Aleksey V. Polushkin'
'Galina V. Romanenko'
'Artem S. Bogomyakov'
'Sergey L. Veber'
'Matvey V. Fedin'
'Dmitry V. Stass'
'Edward Reijerse'
'Wolfgang Lubitz'
'Ekaterina M. Zueva'
'Victor I. Ovcharenko'

_publ_section_title
;
 Crucial Role of Paramagnetic Ligands for Magnetostructural Anomalies in
 "Breathing Crystals"
;
_journal_name_full 'Inorganic Chemistry'
_journal_page_first 9385
_journal_page_last 9394
_journal_paper_doi 10.1021/ic301149e
_journal_volume 51
_journal_year 2012
_chemical_formula_sum 'C22 H25 Cu F12 N3 O5'
_chemical_formula_weight 702.99
_chemical_name_systematic
; 
 ? 
;
_space_group_IT_number 2
_symmetry_cell_setting triclinic
_symmetry_space_group_name_Hall '-P 1'
_symmetry_space_group_name_H-M 'P -1'
_atom_sites_solution_hydrogens geom
_atom_sites_solution_primary direct
_atom_sites_solution_secondary difmap
_audit_creation_method SHELXL-97
_cell_angle_alpha 65.443(10)
_cell_angle_beta 76.776(13)
_cell_angle_gamma 88.258(11)
_cell_formula_units_Z 2
_cell_length_a 11.281(6)
_cell_length_b 11.739(6)
_cell_length_c 12.205(6)
_cell_measurement_reflns_used 1566
_cell_measurement_temperature 85(2)
_cell_measurement_theta_max 23.76
_cell_measurement_theta_min 2.31
_cell_volume 1427.3(13)
_computing_cell_refinement 'Bruker SAINT'
_computing_data_collection 'Bruker APEX2'
_computing_data_reduction 'Bruker SAINT'
_computing_molecular_graphics 'Bruker SHELXTL'
_computing_publication_material 'Bruker SHELXTL'
_computing_structure_refinement 'SHELXL-97 (Sheldrick, 1997)'
_computing_structure_solution 'SHELXS-97 (Sheldrick, 1990)'
_diffrn_ambient_temperature 85(2)
_diffrn_measured_fraction_theta_full 0.980
_diffrn_measured_fraction_theta_max 0.980
_diffrn_measurement_device_type 'Bruker APEX-II CCD'
_diffrn_measurement_method '\f and \w scans'
_diffrn_radiation_monochromator graphite
_diffrn_radiation_source 'fine-focus sealed tube'
_diffrn_radiation_type MoK\a
_diffrn_radiation_wavelength 0.71073
_diffrn_reflns_av_R_equivalents 0.1804
_diffrn_reflns_av_sigmaI/netI 0.2471
_diffrn_reflns_limit_h_max 8
_diffrn_reflns_limit_h_min -14
_diffrn_reflns_limit_k_max 15
_diffrn_reflns_limit_k_min -15
_diffrn_reflns_limit_l_max 16
_diffrn_reflns_limit_l_min -14
_diffrn_reflns_number 19582
_diffrn_reflns_theta_full 28.08
_diffrn_reflns_theta_max 28.08
_diffrn_reflns_theta_min 1.86
_diffrn_standards_number 0
_exptl_absorpt_coefficient_mu 0.881
_exptl_absorpt_correction_T_max 0.5202
_exptl_absorpt_correction_T_min 0.4167
_exptl_absorpt_correction_type multi-scan
_exptl_crystal_colour purple
_exptl_crystal_density_diffrn 1.636
_exptl_crystal_description plate
_exptl_crystal_F_000 710
_exptl_crystal_size_max 0.16
_exptl_crystal_size_mid 0.10
_exptl_crystal_size_min 0.005
_refine_diff_density_max 1.992
_refine_diff_density_min -0.906
_refine_diff_density_rms 0.154
_refine_ls_extinction_method none
_refine_ls_goodness_of_fit_ref 0.930
_refine_ls_hydrogen_treatment constr
_refine_ls_matrix_type full
_refine_ls_number_parameters 386
_refine_ls_number_reflns 6816
_refine_ls_number_restraints 0
_refine_ls_restrained_S_all 0.930
_refine_ls_R_factor_all 0.1875
_refine_ls_R_factor_gt 0.0792
_refine_ls_shift/su_max 0.000
_refine_ls_shift/su_mean 0.000
_refine_ls_structure_factor_coef Fsqd
_refine_ls_weighting_details 'calc w=1/[\s^2^(Fo^2^)+(0.0882P)^2^+0.0000P] where P=(Fo^2^+2Fc^2^)/3'
_refine_ls_weighting_scheme calc
_refine_ls_wR_factor_gt 0.1921
_refine_ls_wR_factor_ref 0.2278
_reflns_number_gt 2805
_reflns_number_total 6816
_reflns_threshold_expression >2sigma(I)
_cod_data_source_file ic301149e_si_002_17.cif
_cod_data_source_block 647ds
_cod_database_code 4330201

loop_
_symmetry_equiv_pos_as_xyz
'x, y, z'
'-x, -y, -z'

loop_
_atom_site_label
_atom_site_type_symbol
_atom_site_fract_x
_atom_site_fract_y
_atom_site_fract_z
_atom_site_U_iso_or_equiv
_atom_site_adp_type
_atom_site_occupancy
_atom_site_symmetry_multiplicity
_atom_site_calc_flag
_atom_site_refinement_flags
Cu1 Cu 0.0000 0.0000 0.0000 0.0205(3) Uani 1 2 d S
O1 O -0.0956(4) 0.1482(4) -0.0417(4) 0.0230(11) Uani 1 1 d .
C1 C -0.1595(6) 0.3461(7) -0.0646(7) 0.0269(17) Uani 1 1 d .
F1 F -0.1243(4) 0.4524(4) -0.0640(4) 0.0339(11) Uani 1 1 d .
F2 F -0.2751(4) 0.3140(4) 0.0062(4) 0.0364(11) Uani 1 1 d .
F3 F -0.1665(4) 0.3707(4) -0.1802(4) 0.0361(11) Uani 1 1 d .
C2 C -0.0807(6) 0.2385(6) -0.0142(6) 0.0176(15) Uani 1 1 d .
C3 C -0.0028(6) 0.2502(6) 0.0544(7) 0.0247(16) Uani 1 1 d .
H3A H 0.0006 0.3252 0.0658 0.030 Uiso 1 1 calc R
C4 C 0.0701(6) 0.1552(6) 0.1066(6) 0.0223(16) Uani 1 1 d .
C5 C 0.1489(7) 0.1737(7) 0.1858(7) 0.0297(18) Uani 1 1 d .
F5 F 0.1137(4) 0.2636(4) 0.2225(4) 0.0370(11) Uani 1 1 d .
F6 F 0.1480(4) 0.0680(4) 0.2876(4) 0.0438(12) Uani 1 1 d .
F7 F 0.2644(4) 0.2021(4) 0.1225(4) 0.0424(12) Uani 1 1 d .
O2 O 0.0843(4) 0.0516(4) 0.0967(4) 0.0197(10) Uani 1 1 d .
N1R N -0.1595(5) -0.1174(5) 0.1776(5) 0.0200(13) Uani 1 1 d .
N2R N -0.1625(5) -0.1876(5) 0.2986(5) 0.0216(13) Uani 1 1 d .
C1R C -0.0659(11) -0.238(2) 0.4694(12) 0.240(13) Uani 1 1 d .
H1RA H 0.0136 -0.2471 0.4906 0.360 Uiso 1 1 calc R
H1RB H -0.1164 -0.3171 0.5176 0.360 Uiso 1 1 calc R
H1RC H -0.1068 -0.1712 0.4887 0.360 Uiso 1 1 calc R
C2R C -0.0489(6) -0.2060(7) 0.3410(7) 0.0274(17) Uani 1 1 d .
H2RA H -0.0070 -0.2735 0.3225 0.033 Uiso 1 1 calc R
H2RB H 0.0052 -0.1279 0.2934 0.033 Uiso 1 1 calc R
C3R C -0.2720(6) -0.1210(6) 0.1656(7) 0.0255(17) Uani 1 1 d .
H3RA H -0.2975 -0.0775 0.0907 0.031 Uiso 1 1 calc R
C4R C -0.2754(6) -0.2393(6) 0.3647(6) 0.0210(15) Uani 1 1 d .
H4RA H -0.2989 -0.2924 0.4509 0.025 Uiso 1 1 calc R
C5R C -0.3505(6) -0.2004(6) 0.2828(6) 0.0209(15) Uani 1 1 d .
N3R N -0.4729(5) -0.2364(5) 0.3173(5) 0.0227(13) Uani 1 1 d .
C6R C -0.5611(6) -0.1893(7) 0.2341(6) 0.0251(16) Uani 1 1 d .
C7R C -0.6883(6) -0.2434(7) 0.3086(7) 0.0271(17) Uani 1 1 d .
H7RA H -0.7125 -0.2141 0.3743 0.041 Uiso 1 1 calc R
H7RB H -0.6899 -0.3353 0.3457 0.041 Uiso 1 1 calc R
H7RC H -0.7451 -0.2160 0.2542 0.041 Uiso 1 1 calc R
C8R C -0.5583(6) -0.0452(6) 0.1843(7) 0.0280(17) Uani 1 1 d .
H8RA H -0.5833 -0.0215 0.2539 0.042 Uiso 1 1 calc R
H8RB H -0.6145 -0.0134 0.1295 0.042 Uiso 1 1 calc R
H8RC H -0.4753 -0.0089 0.1378 0.042 Uiso 1 1 calc R
C9R C -0.5224(7) -0.2310(6) 0.1281(6) 0.0287(18) Uani 1 1 d .
H9RA H -0.4400 -0.1942 0.0799 0.043 Uiso 1 1 calc R
H9RB H -0.5796 -0.2027 0.0742 0.043 Uiso 1 1 calc R
H9RC H -0.5229 -0.3228 0.1627 0.043 Uiso 1 1 calc R
O1R O -0.5170(4) -0.3153(4) 0.4323(4) 0.0209(11) Uani 1 1 d .
Cu2 Cu -0.5000 -0.5000 0.5000 0.0202(3) Uani 1 2 d S
O1A O -0.3440(4) -0.4874(4) 0.3913(4) 0.0238(11) Uani 1 1 d .
C1A C -0.1750(6) -0.5292(7) 0.2690(7) 0.0294(18) Uani 1 1 d .
F1A F -0.1315(4) -0.6120(5) 0.3603(5) 0.0515(13) Uani 1 1 d .
F2A F -0.1211(4) -0.4154(4) 0.2379(4) 0.0412(12) Uani 1 1 d .
F3A F -0.1387(4) -0.5545(4) 0.1720(4) 0.0440(12) Uani 1 1 d .
C2A C -0.3147(6) -0.5305(6) 0.3145(7) 0.0245(16) Uiso 1 1 d .
C3A C -0.3868(7) -0.5744(6) 0.2605(6) 0.0253(16) Uani 1 1 d .
H3AA H -0.3478 -0.6026 0.1996 0.030 Uiso 1 1 calc R
C4A C -0.5131(7) -0.5792(6) 0.2911(7) 0.0250(17) Uani 1 1 d .
C5A C -0.5835(7) -0.6437(7) 0.2351(7) 0.0298(18) Uani 1 1 d .
F5A F -0.5123(4) -0.6939(4) 0.1651(4) 0.0449(13) Uani 1 1 d .
F6A F -0.6471(5) -0.5616(5) 0.1616(5) 0.0566(15) Uani 1 1 d .
F7A F -0.6625(4) -0.7348(4) 0.3213(4) 0.0489(13) Uani 1 1 d .
O2A O -0.5815(4) -0.5410(4) 0.3618(4) 0.0234(11) Uani 1 1 d .
C3S C -0.4468(7) 0.0166(8) 0.4455(7) 0.037(2) Uani 1 1 d .
H3SA H -0.4714 0.0782 0.3712 0.055 Uiso 1 1 calc R
H3SB H -0.4269 -0.0598 0.4317 0.055 Uiso 1 1 calc R
C2S C -0.3329(7) 0.0707(8) 0.4568(8) 0.042(2) Uani 1 1 d .
H2SA H -0.3527 0.1463 0.4722 0.050 Uiso 1 1 calc R
H2SB H -0.3063 0.0084 0.5293 0.050 Uiso 1 1 calc R
C1S C -0.2304(8) 0.1055(7) 0.3451(8) 0.045(2) Uani 1 1 d .
H1SA H -0.1594 0.1395 0.3585 0.067 Uiso 1 1 calc R
H1SB H -0.2551 0.1691 0.2731 0.067 Uiso 1 1 calc R
H1SC H -0.2090 0.0309 0.3299 0.067 Uiso 1 1 calc R

loop_
_atom_site_aniso_label
_atom_site_aniso_U_11
_atom_site_aniso_U_22
_atom_site_aniso_U_33
_atom_site_aniso_U_23
_atom_site_aniso_U_13
_atom_site_aniso_U_12
Cu1 0.0187(7) 0.0198(7) 0.0232(7) -0.0103(5) -0.0022(6) -0.0040(5)
O1 0.022(3) 0.024(3) 0.028(3) -0.018(2) -0.002(2) -0.005(2)
C1 0.022(4) 0.033(4) 0.029(4) -0.017(4) -0.005(3) -0.002(3)
F1 0.035(3) 0.026(2) 0.053(3) -0.023(2) -0.020(2) 0.0055(18)
F2 0.021(2) 0.037(3) 0.043(3) -0.013(2) 0.001(2) 0.0012(19)
F3 0.043(3) 0.037(3) 0.040(3) -0.023(2) -0.020(2) 0.015(2)
C2 0.017(4) 0.016(4) 0.023(4) -0.013(3) -0.002(3) -0.001(3)
C3 0.027(4) 0.020(4) 0.038(4) -0.018(3) -0.016(4) 0.004(3)
C4 0.017(4) 0.026(4) 0.023(4) -0.013(3) 0.003(3) -0.008(3)
C5 0.031(4) 0.028(4) 0.041(5) -0.024(4) -0.010(4) -0.002(3)
F5 0.042(3) 0.041(3) 0.048(3) -0.032(2) -0.021(2) 0.010(2)
F6 0.064(3) 0.035(3) 0.042(3) -0.018(2) -0.027(3) 0.000(2)
F7 0.016(2) 0.066(3) 0.057(3) -0.038(3) -0.006(2) -0.005(2)
O2 0.018(2) 0.017(3) 0.021(3) -0.008(2) 0.000(2) -0.0044(19)
N1R 0.020(3) 0.024(3) 0.014(3) -0.007(2) 0.000(3) -0.006(2)
N2R 0.019(3) 0.022(3) 0.025(3) -0.012(3) -0.004(3) 0.000(2)
C1R 0.038(8) 0.53(4) 0.053(9) -0.023(15) -0.035(7) 0.045(14)
C2R 0.022(4) 0.030(4) 0.032(4) -0.012(4) -0.010(3) -0.002(3)
C3R 0.022(4) 0.025(4) 0.028(4) -0.012(3) -0.001(3) 0.000(3)
C4R 0.020(4) 0.017(4) 0.019(4) -0.004(3) 0.002(3) -0.009(3)
C5R 0.017(4) 0.014(3) 0.026(4) -0.007(3) 0.002(3) -0.007(3)
N3R 0.026(3) 0.021(3) 0.024(3) -0.011(3) -0.008(3) -0.003(3)
C6R 0.016(4) 0.036(4) 0.024(4) -0.013(3) -0.005(3) -0.002(3)
C7R 0.019(4) 0.035(4) 0.028(4) -0.014(4) -0.005(3) -0.003(3)
C8R 0.024(4) 0.027(4) 0.031(4) -0.010(3) -0.007(4) -0.003(3)
C9R 0.029(4) 0.024(4) 0.026(4) -0.005(3) -0.003(4) -0.012(3)
O1R 0.019(3) 0.020(3) 0.019(3) -0.007(2) 0.002(2) -0.010(2)
Cu2 0.0175(7) 0.0211(7) 0.0207(7) -0.0096(5) 0.0002(5) -0.0047(5)
O1A 0.017(3) 0.022(3) 0.020(3) -0.001(2) 0.006(2) -0.009(2)
C1A 0.014(4) 0.031(4) 0.035(5) -0.009(4) 0.000(3) 0.001(3)
F1A 0.027(3) 0.061(3) 0.052(3) -0.011(3) -0.008(2) 0.011(2)
F2A 0.023(2) 0.031(3) 0.062(3) -0.022(2) 0.013(2) -0.0149(19)
F3A 0.026(2) 0.053(3) 0.065(3) -0.045(3) 0.008(2) -0.010(2)
C3A 0.031(4) 0.023(4) 0.021(4) -0.011(3) -0.001(3) 0.001(3)
C4A 0.040(5) 0.019(4) 0.027(4) -0.014(3) -0.022(4) 0.013(3)
C5A 0.024(4) 0.027(4) 0.034(5) -0.011(4) -0.001(4) 0.002(3)
F5A 0.034(3) 0.065(3) 0.060(3) -0.049(3) -0.011(2) 0.001(2)
F6A 0.070(4) 0.053(3) 0.074(4) -0.036(3) -0.052(3) 0.023(3)
F7A 0.045(3) 0.055(3) 0.054(3) -0.032(3) -0.004(3) -0.022(2)
O2A 0.025(3) 0.021(3) 0.024(3) -0.010(2) -0.004(2) -0.001(2)
C3S 0.035(5) 0.043(5) 0.042(5) -0.025(4) -0.011(4) 0.002(4)
C2S 0.038(5) 0.036(5) 0.046(5) -0.014(4) -0.010(4) 0.006(4)
C1S 0.051(6) 0.036(5) 0.046(5) -0.024(4) 0.002(5) -0.005(4)

loop_
_atom_type_symbol
_atom_type_description
_atom_type_scat_dispersion_real
_atom_type_scat_dispersion_imag
_atom_type_scat_source
C C 0.0033 0.0016 'International Tables Vol C Tables 4.2.6.8 and 6.1.1.4'
H H 0.0000 0.0000 'International Tables Vol C Tables 4.2.6.8 and 6.1.1.4'
N N 0.0061 0.0033 'International Tables Vol C Tables 4.2.6.8 and 6.1.1.4'
O O 0.0106 0.0060 'International Tables Vol C Tables 4.2.6.8 and 6.1.1.4'
F F 0.0171 0.0103 'International Tables Vol C Tables 4.2.6.8 and 6.1.1.4'
Cu Cu 0.3201 1.2651 'International Tables Vol C Tables 4.2.6.8 and 6.1.1.4'

loop_
_geom_angle_atom_site_label_1
_geom_angle_atom_site_label_2
_geom_angle_atom_site_label_3
_geom_angle
_geom_angle_site_symmetry_1
_geom_angle_site_symmetry_3
O2 Cu1 O2 180.0 2 .
O2 Cu1 O1 86.72(18) 2 .
O2 Cu1 O1 93.28(18) . .
O2 Cu1 O1 93.28(18) 2 2
O2 Cu1 O1 86.72(18) . 2
O1 Cu1 O1 179.999(1) . 2
O2 Cu1 N1R 92.53(18) 2 2
O2 Cu1 N1R 87.47(18) . 2
O1 Cu1 N1R 89.06(19) . 2
O1 Cu1 N1R 90.94(19) 2 2
O2 Cu1 N1R 87.47(18) 2 .
O2 Cu1 N1R 92.53(18) . .
O1 Cu1 N1R 90.94(19) . .
O1 Cu1 N1R 89.06(19) 2 .
N1R Cu1 N1R 180.0 2 .
C2 O1 Cu1 123.9(4) . .
F1 C1 F3 107.7(6) . .
F1 C1 F2 106.7(5) . .
F3 C1 F2 106.3(6) . .
F1 C1 C2 114.3(6) . .
F3 C1 C2 112.4(6) . .
F2 C1 C2 109.0(6) . .
O1 C2 C3 128.4(6) . .
O1 C2 C1 113.8(6) . .
C3 C2 C1 117.8(6) . .
C4 C3 C2 121.7(6) . .
C4 C3 H3A 119.2 . .
C2 C3 H3A 119.2 . .
O2 C4 C3 129.0(6) . .
O2 C4 C5 112.9(6) . .
C3 C4 C5 118.1(6) . .
F7 C5 F5 108.1(6) . .
F7 C5 F6 106.1(6) . .
F5 C5 F6 107.5(6) . .
F7 C5 C4 110.1(6) . .
F5 C5 C4 113.3(6) . .
F6 C5 C4 111.5(6) . .
C4 O2 Cu1 123.4(4) . .
C3R N1R N2R 106.7(5) . .
C3R N1R Cu1 119.7(5) . .
N2R N1R Cu1 133.6(4) . .
C4R N2R N1R 111.9(5) . .
C4R N2R C2R 128.1(6) . .
N1R N2R C2R 119.9(5) . .
C2R C1R H1RA 109.5 . .
C2R C1R H1RB 109.5 . .
H1RA C1R H1RB 109.5 . .
C2R C1R H1RC 109.5 . .
H1RA C1R H1RC 109.5 . .
H1RB C1R H1RC 109.5 . .
C1R C2R N2R 114.1(7) . .
C1R C2R H2RA 108.7 . .
N2R C2R H2RA 108.7 . .
C1R C2R H2RB 108.7 . .
N2R C2R H2RB 108.7 . .
H2RA C2R H2RB 107.6 . .
N1R C3R C5R 109.7(6) . .
N1R C3R H3RA 125.1 . .
C5R C3R H3RA 125.1 . .
N2R C4R C5R 106.7(6) . .
N2R C4R H4RA 126.6 . .
C5R C4R H4RA 126.6 . .
N3R C5R C4R 123.2(6) . .
N3R C5R C3R 132.0(7) . .
C4R C5R C3R 104.9(6) . .
O1R N3R C5R 117.0(5) . .
O1R N3R C6R 117.6(5) . .
C5R N3R C6R 125.4(6) . .
C7R C6R N3R 109.3(5) . .
C7R C6R C9R 110.4(6) . .
N3R C6R C9R 108.4(6) . .
C7R C6R C8R 108.6(6) . .
N3R C6R C8R 108.7(5) . .
C9R C6R C8R 111.4(6) . .
C6R C7R H7RA 109.5 . .
C6R C7R H7RB 109.5 . .
H7RA C7R H7RB 109.5 . .
C6R C7R H7RC 109.5 . .
H7RA C7R H7RC 109.5 . .
H7RB C7R H7RC 109.5 . .
C6R C8R H8RA 109.5 . .
C6R C8R H8RB 109.5 . .
H8RA C8R H8RB 109.5 . .
C6R C8R H8RC 109.5 . .
H8RA C8R H8RC 109.5 . .
H8RB C8R H8RC 109.5 . .
C6R C9R H9RA 109.5 . .
C6R C9R H9RB 109.5 . .
H9RA C9R H9RB 109.5 . .
C6R C9R H9RC 109.5 . .
H9RA C9R H9RC 109.5 . .
H9RB C9R H9RC 109.5 . .
N3R O1R Cu2 124.7(4) . .
O1A Cu2 O1A 180.0(3) . 2_446
O1A Cu2 O1R 85.08(18) . 2_446
O1A Cu2 O1R 94.92(18) 2_446 2_446
O1A Cu2 O1R 94.92(18) . .
O1A Cu2 O1R 85.08(18) 2_446 .
O1R Cu2 O1R 180.0 2_446 .
O1A Cu2 O2A 86.36(18) . .
O1A Cu2 O2A 93.64(18) 2_446 .
O1R Cu2 O2A 82.02(17) 2_446 .
O1R Cu2 O2A 97.98(17) . .
O1A Cu2 O2A 93.64(18) . 2_446
O1A Cu2 O2A 86.35(18) 2_446 2_446
O1R Cu2 O2A 97.98(17) 2_446 2_446
O1R Cu2 O2A 82.02(17) . 2_446
O2A Cu2 O2A 180.0 . 2_446
C2A O1A Cu2 129.0(5) . .
F3A C1A F1A 107.9(6) . .
F3A C1A F2A 106.3(6) . .
F1A C1A F2A 107.5(6) . .
F3A C1A C2A 115.4(6) . .
F1A C1A C2A 109.0(6) . .
F2A C1A C2A 110.5(6) . .
O1A C2A C3A 129.9(7) . .
O1A C2A C1A 113.1(6) . .
C3A C2A C1A 117.0(6) . .
C4A C3A C2A 123.1(7) . .
C4A C3A H3AA 118.4 . .
C2A C3A H3AA 118.4 . .
O2A C4A C3A 129.0(7) . .
O2A C4A C5A 112.9(7) . .
C3A C4A C5A 118.1(6) . .
F7A C5A F6A 106.8(6) . .
F7A C5A F5A 106.6(6) . .
F6A C5A F5A 105.8(6) . .
F7A C5A C4A 112.1(6) . .
F6A C5A C4A 110.8(6) . .
F5A C5A C4A 114.3(6) . .
C4A O2A Cu2 117.8(4) . .
C3S C3S C2S 115.3(8) 2_456 .
C3S C3S H3SA 108.5 2_456 .
C2S C3S H3SA 108.5 . .
C3S C3S H3SB 108.5 2_456 .
C2S C3S H3SB 108.5 . .
H3SA C3S H3SB 107.5 . .
C1S C2S C3S 113.6(7) . .
C1S C2S H2SA 108.9 . .
C3S C2S H2SA 108.9 . .
C1S C2S H2SB 108.9 . .
C3S C2S H2SB 108.9 . .
H2SA C2S H2SB 107.7 . .
C2S C1S H1SA 109.5 . .
C2S C1S H1SB 109.5 . .
H1SA C1S H1SB 109.5 . .
C2S C1S H1SC 109.5 . .
H1SA C1S H1SC 109.5 . .
H1SB C1S H1SC 109.5 . .

loop_
_geom_bond_atom_site_label_1
_geom_bond_atom_site_label_2
_geom_bond_distance
_geom_bond_site_symmetry_2
Cu1 O2 1.951(4) 2
Cu1 O2 1.951(4) .
Cu1 O1 1.963(5) .
Cu1 O1 1.963(5) 2
Cu1 N1R 2.391(5) 2
Cu1 N1R 2.391(5) .
O1 C2 1.264(7) .
C1 F1 1.324(8) .
C1 F3 1.338(8) .
C1 F2 1.353(8) .
C1 C2 1.516(10) .
C2 C3 1.391(9) .
C3 C4 1.385(9) .
C3 H3A 0.9500 .
C4 O2 1.273(8) .
C4 C5 1.534(9) .
C5 F7 1.326(8) .
C5 F5 1.326(8) .
C5 F6 1.340(9) .
N1R C3R 1.313(8) .
N1R N2R 1.353(7) .
N2R C4R 1.346(8) .
N2R C2R 1.466(8) .
C1R C2R 1.419(14) .
C1R H1RA 0.9800 .
C1R H1RB 0.9800 .
C1R H1RC 0.9800 .
C2R H2RA 0.9900 .
C2R H2RB 0.9900 .
C3R C5R 1.436(9) .
C3R H3RA 0.9500 .
C4R C5R 1.382(9) .
C4R H4RA 0.9500 .
C5R N3R 1.373(8) .
N3R O1R 1.306(7) .
N3R C6R 1.513(9) .
C6R C7R 1.505(9) .
C6R C9R 1.536(9) .
C6R C8R 1.541(9) .
C7R H7RA 0.9800 .
C7R H7RB 0.9800 .
C7R H7RC 0.9800 .
C8R H8RA 0.9800 .
C8R H8RB 0.9800 .
C8R H8RC 0.9800 .
C9R H9RA 0.9800 .
C9R H9RB 0.9800 .
C9R H9RC 0.9800 .
O1R Cu2 1.995(4) .
Cu2 O1A 1.914(4) .
Cu2 O1A 1.914(4) 2_446
Cu2 O1R 1.995(4) 2_446
Cu2 O2A 2.310(4) .
Cu2 O2A 2.310(4) 2_446
O1A C2A 1.219(8) .
C1A F3A 1.311(8) .
C1A F1A 1.322(8) .
C1A F2A 1.350(8) .
C1A C2A 1.545(10) .
C2A C3A 1.383(9) .
C3A C4A 1.384(10) .
C3A H3AA 0.9500 .
C4A O2A 1.239(8) .
C4A C5A 1.545(10) .
C5A F7A 1.319(8) .
C5A F6A 1.334(8) .
C5A F5A 1.341(8) .
C3S C3S 1.493(15) 2_456
C3S C2S 1.508(10) .
C3S H3SA 0.9900 .
C3S H3SB 0.9900 .
C2S C1S 1.486(11) .
C2S H2SA 0.9900 .
C2S H2SB 0.9900 .
C1S H1SA 0.9800 .
C1S H1SB 0.9800 .
C1S H1SC 0.9800 .
